data_2100430
loop_
_publ_author_name
'Bartlett, Stewart W.'
'Coles, Simon J.'
'Davies, David B.'
'Hursthouse, Michael B.'
'\.Ibi\,sogundefinedlu, Hanife'
'Kili\,c, Adem'
'Shaw, Robert A.'
'\"Un, \.Ilker'

_publ_section_title
;
 Structural investigations of phosphorus--nitrogen compounds. 7.
 Relationships between physical properties, electron densities,
 reaction mechanisms and hydrogen-bonding motifs of
 N~3~P~3~Cl~(6{-~<i>n</i>)}(NHBu^<i>t^</i>)~<i>n~</i> derivatives
;
_journal_coeditor_code DE5025
_journal_date_accepted 2006-01-08
_journal_date_recd_electronic 2005-11-02
_journal_issue 2
_journal_name_full 'Acta Crystallographica Section B'
_journal_page_first 321
_journal_page_last 329
_journal_paper_category FA
_journal_paper_doi 10.1107/S0108768106000851
_journal_volume 62
_journal_year 2006
_chemical_formula_sum 'Cl6 N3 P3'
_chemical_formula_weight 347.64
_chemical_name_systematic
;
 Hexachlorocyclotriphosphazene
;
_space_group_IT_number 62
_symmetry_cell_setting orthorhombic
_symmetry_space_group_name_Hall '-P 2ac 2n'
_symmetry_space_group_name_H-M 'P n m a'
_atom_sites_solution_primary direct
_atom_sites_solution_secondary difmap
_audit_creation_method SHELXL-97
_cell_angle_alpha 90.00
_cell_angle_beta 90.00
_cell_angle_gamma 90.00
_cell_formula_units_Z 4
_cell_length_a 13.8572(8)
_cell_length_b 12.8086(11)
_cell_length_c 6.0801(5)
_cell_measurement_reflns_used 1403
_cell_measurement_temperature 120(2)
_cell_measurement_theta_max 27.48
_cell_measurement_theta_min 2.91
_cell_volume 1079.17(14)
_computing_cell_refinement 'DENZO, COLLECT'
_computing_data_reduction 'DENZO, COLLECT'
_computing_molecular_graphics 'PLATON (Spek, 1998)'
_computing_structure_refinement 'SHELXL-97 (Sheldrick, 1997)'
_computing_structure_solution 'SHELXS-97 (Sheldrick, 1997)'
_diffrn_ambient_temperature 120(2)
_diffrn_detector_area_resol_mean 9.091
_diffrn_measured_fraction_theta_full 0.995
_diffrn_measured_fraction_theta_max 0.995
_diffrn_measurement_device_type 'Bruker-Nonius KappaCCD Area Detector'
_diffrn_measurement_method '\f and \w scans'
_diffrn_radiation_monochromator '10cm confocal mirrors'
_diffrn_radiation_source 'Bruker-Nonius FR591 rotating anode'
_diffrn_radiation_type MoK\a
_diffrn_radiation_wavelength 0.71073
_diffrn_reflns_av_R_equivalents 0.0218
_diffrn_reflns_av_sigmaI/netI 0.0185
_diffrn_reflns_limit_h_max 18
_diffrn_reflns_limit_h_min -16
_diffrn_reflns_limit_k_max 16
_diffrn_reflns_limit_k_min -14
_diffrn_reflns_limit_l_max 7
_diffrn_reflns_limit_l_min -7
_diffrn_reflns_number 7733
_diffrn_reflns_theta_full 27.49
_diffrn_reflns_theta_max 27.49
_diffrn_reflns_theta_min 2.94
_diffrn_standards_decay_% 0
_exptl_absorpt_coefficient_mu 1.986
_exptl_absorpt_correction_T_max 0.8262
_exptl_absorpt_correction_T_min 0.4368
_exptl_absorpt_correction_type multi-scan
_exptl_absorpt_process_details 'SADABS V2.10 (Sheldrick, G.M., 2003)'
_exptl_crystal_colour colourless
_exptl_crystal_density_diffrn 2.140
_exptl_crystal_density_method 'not measured'
_exptl_crystal_description plate
_exptl_crystal_F_000 672
_exptl_crystal_size_max 0.50
_exptl_crystal_size_mid 0.40
_exptl_crystal_size_min 0.10
_refine_diff_density_max 0.671
_refine_diff_density_min -0.685
_refine_ls_extinction_coef 0.0213(18)
_refine_ls_extinction_expression Fc^*^=kFc[1+0.001xFc^2^\l^3^/sin(2\q)]^-1/4^
_refine_ls_extinction_method SHELXL
_refine_ls_goodness_of_fit_ref 1.261
_refine_ls_matrix_type full
_refine_ls_number_parameters 62
_refine_ls_number_reflns 1283
_refine_ls_number_restraints 0
_refine_ls_restrained_S_all 1.261
_refine_ls_R_factor_all 0.0300
_refine_ls_R_factor_gt 0.0275
_refine_ls_shift/su_max 0.005
_refine_ls_shift/su_mean 0.001
_refine_ls_structure_factor_coef Fsqd
_refine_ls_weighting_details 'calc w=1/[\s^2^(Fo^2^)+(0.0403P)^2^+0.3798P] where P=(Fo^2^+2Fc^2^)/3'
_refine_ls_weighting_scheme calc
_refine_ls_wR_factor_gt 0.0709
_refine_ls_wR_factor_ref 0.0735
_reflns_number_gt 1194
_reflns_number_total 1283
_reflns_threshold_expression >2sigma(I)
_cod_data_source_file de5025.cif
_cod_data_source_block 1
_cod_depositor_comments
;
The following automatic conversions were performed:
'_symmetry_cell_setting' value 'Orthorhombic' changed to 'orthorhombic'
according to '/home/saulius/struct/CIF-dictionaries/cif_core.dic'
dictionary named 'cif_core.dic' version 2.4.1 from 2010-06-29.

Automatic conversion script
Id: cif_fix_enum 1527 2010-12-29 10:47:43Z saulius 

The following automatic conversions were performed:

'_symmetry_cell_setting' value 'Orthorhombic' changed to
'orthorhombic' according to
/home/saulius/struct/CIF-dictionaries/cif_core.dic dictionary named
'cif_core.dic' version 2.4.1 from 2010-06-29.

Automatic conversion script
Id: cif_fix_values 1715 2011-07-08 13:25:40Z adriana 
;
_cod_original_sg_symbol_H-M Pnma
_cod_database_code 2100430

loop_
_symmetry_equiv_pos_as_xyz
'x, y, z'
'-x+1/2, -y, z+1/2'
'-x, y+1/2, -z'
'x+1/2, -y+1/2, -z+1/2'
'-x, -y, -z'
'x-1/2, y, -z-1/2'
'x, -y-1/2, z'
'-x-1/2, y-1/2, z-1/2'

loop_
_atom_site_type_symbol
_atom_site_label
_atom_site_fract_x
_atom_site_fract_y
_atom_site_fract_z
_atom_site_U_iso_or_equiv
_atom_site_adp_type
_atom_site_calc_flag
_atom_site_refinement_flags
_atom_site_occupancy
N N1 0.64922(15) 0.7500 0.5951(4) 0.0187(5) Uani d S 1
N N2 0.49315(11) 0.64417(11) 0.4448(2) 0.0181(3) Uani d . 1
P P1 0.59531(3) 0.64294(3) 0.55879(7) 0.01317(16) Uani d . 1
P P2 0.43947(4) 0.7500 0.39325(10) 0.01308(18) Uani d S 1
Cl Cl1 0.58539(3) 0.57022(4) 0.84708(7) 0.02287(16) Uani d . 1
Cl Cl2 0.68240(3) 0.54925(4) 0.39215(8) 0.02194(16) Uani d . 1
Cl Cl3 0.31285(4) 0.7500 0.54745(11) 0.02096(18) Uani d S 1
Cl Cl4 0.39841(5) 0.7500 0.08080(10) 0.02267(19) Uani d S 1

loop_
_atom_site_aniso_label
_atom_site_aniso_U_11
_atom_site_aniso_U_22
_atom_site_aniso_U_33
_atom_site_aniso_U_12
_atom_site_aniso_U_13
_atom_site_aniso_U_23
N1 0.0111(9) 0.0146(10) 0.0305(12) 0.000 -0.0067(9) 0.000
N2 0.0126(7) 0.0139(7) 0.0278(8) -0.0005(5) -0.0068(6) -0.0011(6)
P1 0.0108(3) 0.0123(3) 0.0163(3) 0.00129(15) -0.00187(15) 0.00004(16)
P2 0.0099(3) 0.0142(3) 0.0152(3) 0.000 -0.0025(2) 0.000
Cl1 0.0268(3) 0.0243(3) 0.0175(2) 0.00142(18) 0.00102(17) 0.00455(17)
Cl2 0.0205(2) 0.0217(3) 0.0236(3) 0.00652(17) 0.00390(17) -0.00308(17)
Cl3 0.0138(3) 0.0267(4) 0.0223(3) 0.000 0.0039(2) 0.000
Cl4 0.0212(3) 0.0320(4) 0.0147(3) 0.000 -0.0039(2) 0.000

loop_
_atom_type_symbol
_atom_type_description
_atom_type_scat_dispersion_real
_atom_type_scat_dispersion_imag
_atom_type_scat_source
N N 0.0061 0.0033 'International Tables Vol C Tables 4.2.6.8 and 6.1.1.4'
P P 0.1023 0.0942 'International Tables Vol C Tables 4.2.6.8 and 6.1.1.4'
Cl Cl 0.1484 0.1585 'International Tables Vol C Tables 4.2.6.8 and 6.1.1.4'

loop_
_geom_angle_atom_site_label_1
_geom_angle_atom_site_label_2
_geom_angle_atom_site_label_3
_geom_angle_site_symmetry_1
_geom_angle_site_symmetry_3
_geom_angle
P1 N1 P1 . 7_575 120.80(13)
P1 N2 P2 . . 121.29(9)
N2 P1 N1 . . 118.57(9)
N2 P1 Cl2 . . 109.17(6)
N1 P1 Cl2 . . 108.05(8)
N2 P1 Cl1 . . 109.26(6)
N1 P1 Cl1 . . 108.45(9)
Cl2 P1 Cl1 . . 102.07(3)
N2 P2 N2 7_575 . 118.46(11)
N2 P2 Cl4 7_575 . 109.01(6)
N2 P2 Cl4 . . 109.01(6)
N2 P2 Cl3 7_575 . 108.79(6)
N2 P2 Cl3 . . 108.79(6)
Cl4 P2 Cl3 . . 101.44(4)

loop_
_geom_bond_atom_site_label_1
_geom_bond_atom_site_label_2
_geom_bond_site_symmetry_2
_geom_bond_distance
N1 P1 . 1.5771(11)
N1 P1 7_575 1.5771(11)
N2 P1 . 1.5763(15)
N2 P2 . 1.5777(15)
P1 Cl2 . 1.9806(6)
P1 Cl1 . 1.9897(6)
P2 N2 7_575 1.5777(15)
P2 Cl4 . 1.9831(9)
P2 Cl3 . 1.9894(9)
